data_4063896
loop_
_publ_author_name
'Benjamin, Sophie L.'
'Karagiannidis, Louise'
'Levason, William'
'Reid, Gillian'
'Rogers, Michael C.'

_publ_section_title
;
 Hybrid Dibismuthines and Distibines: Preparation and Properties of
 Antimony and Bismuth Oxygen, Sulfur, and Nitrogen Donor Ligands
;
_journal_issue 4
_journal_name_full Organometallics
_journal_page_first 895
_journal_paper_doi 10.1021/om1010148
_journal_volume 30
_journal_year 2011
_chemical_formula_moiety 'C15 H15 Bi Br N'
_chemical_formula_sum 'C15 H15 Bi Br N'
_chemical_formula_weight 498.17
_chemical_name_systematic
; 
 12-bromo-6-methyl-5,6,7,12-tetrahydrodibenzo[c,f][1,5]azabismocine
;
_space_group_IT_number 14
_space_group_name_Hall '-P 2yn'
_symmetry_cell_setting monoclinic
_symmetry_space_group_name_Hall '-P 2yn'
_symmetry_space_group_name_H-M 'P 1 21/n 1'
_atom_sites_solution_hydrogens geom
_atom_sites_solution_primary direct
_atom_sites_solution_secondary difmap
_audit_creation_date 2010-09-13
_audit_creation_method 'SHELXL-97 + hand edit'
_cell_angle_alpha 90.00
_cell_angle_beta 95.362(10)
_cell_angle_gamma 90.00
_cell_formula_units_Z 4
_cell_length_a 8.2155(10)
_cell_length_b 12.371(2)
_cell_length_c 13.950(2)
_cell_measurement_reflns_used 3364
_cell_measurement_temperature 120(2)
_cell_measurement_theta_max 27.48
_cell_measurement_theta_min 2.91
_cell_volume 1411.6(4)
_computing_cell_refinement 'DENZO (Otwinowski & Minor, 1997)'
_computing_data_collection 'COLLECT (Hooft, R.W.W., 1998)'
_computing_data_reduction 'DENZO (Otwinowski & Minor, 1997)'
_computing_structure_refinement 'SHELXL-97 (Sheldrick, 1997)'
_computing_structure_solution 'DIRDIF-99 (Beurskens, 1999)'
_diffrn_ambient_temperature 120(2)
_diffrn_measured_fraction_theta_full 0.997
_diffrn_measured_fraction_theta_max 0.997
_diffrn_measurement_device_type 'Bruker-Nonius 95mm CCD camera on \k-goniostat'
_diffrn_measurement_method '\f & \w scans'
_diffrn_radiation_monochromator graphite
_diffrn_radiation_source 'Bruker-Nonius FR591 rotating anode'
_diffrn_radiation_type MoK\a
_diffrn_radiation_wavelength 0.71073
_diffrn_reflns_av_R_equivalents 0.0681
_diffrn_reflns_av_sigmaI/netI 0.0577
_diffrn_reflns_limit_h_max 10
_diffrn_reflns_limit_h_min -10
_diffrn_reflns_limit_k_max 15
_diffrn_reflns_limit_k_min -16
_diffrn_reflns_limit_l_max 18
_diffrn_reflns_limit_l_min -18
_diffrn_reflns_number 21119
_diffrn_reflns_theta_full 27.53
_diffrn_reflns_theta_max 27.53
_diffrn_reflns_theta_min 3.01
_diffrn_standards_number 0
_exptl_absorpt_coefficient_mu 15.303
_exptl_absorpt_correction_T_max 1.0000
_exptl_absorpt_correction_T_min 0.7884
_exptl_absorpt_correction_type multi-scan
_exptl_absorpt_process_details 'G.M. Sheldrick, (2007). SADABS. Version 2007/2. Bruker AXS Inc.'
_exptl_crystal_colour colourless
_exptl_crystal_density_diffrn 2.344
_exptl_crystal_density_method 'not measured'
_exptl_crystal_description fragment
_exptl_crystal_F_000 920
_exptl_crystal_size_max 0.10
_exptl_crystal_size_mid 0.09
_exptl_crystal_size_min 0.07
_refine_diff_density_max 1.347
_refine_diff_density_min -1.656
_refine_diff_density_rms 0.225
_refine_ls_extinction_method none
_refine_ls_goodness_of_fit_ref 1.131
_refine_ls_hydrogen_treatment constr
_refine_ls_matrix_type full
_refine_ls_number_parameters 164
_refine_ls_number_reflns 3238
_refine_ls_number_restraints 0
_refine_ls_restrained_S_all 1.131
_refine_ls_R_factor_all 0.0480
_refine_ls_R_factor_gt 0.0359
_refine_ls_shift/su_max 0.001
_refine_ls_shift/su_mean 0.000
_refine_ls_structure_factor_coef Fsqd
_refine_ls_weighting_details 'w=1/[\s^2^(Fo^2^)+(0.0112P)^2^+3.1406P] where P=(Fo^2^+2Fc^2^)/3'
_refine_ls_weighting_scheme calc
_refine_ls_wR_factor_gt 0.0690
_refine_ls_wR_factor_ref 0.0744
_reflns_number_gt 2733
_reflns_number_total 3238
_reflns_threshold_expression I>2sigma(I)
_cod_data_source_file om1010148_si_002.cif
_cod_data_source_block 10mr304b
_cod_original_sg_symbol_H-M 'P 21/n'
_cod_database_code 4063896

loop_
_symmetry_equiv_pos_as_xyz
'x, y, z'
'-x+1/2, y+1/2, -z+1/2'
'-x, -y, -z'
'x-1/2, -y-1/2, z-1/2'

loop_
_atom_site_label
_atom_site_type_symbol
_atom_site_fract_x
_atom_site_fract_y
_atom_site_fract_z
_atom_site_U_iso_or_equiv
_atom_site_adp_type
_atom_site_occupancy
_atom_site_symmetry_multiplicity
_atom_site_calc_flag
_atom_site_refinement_flags
Bi1 Bi -0.05644(3) 0.489957(17) 0.254230(15) 0.01892(9) Uani 1 1 d .
Br1 Br -0.27749(8) 0.66279(5) 0.24645(4) 0.03101(17) Uani 1 1 d .
N1 N 0.2162(6) 0.3983(4) 0.2744(3) 0.0207(11) Uani 1 1 d .
C1 C 0.0831(7) 0.5580(5) 0.3872(4) 0.0196(13) Uani 1 1 d .
C2 C 0.0455(7) 0.6529(5) 0.4319(4) 0.0229(13) Uani 1 1 d .
H2 H -0.0424 0.6964 0.4048 0.028 Uiso 1 1 calc R
C3 C 0.1358(8) 0.6855(5) 0.5167(4) 0.0257(14) Uani 1 1 d .
H3 H 0.1127 0.7524 0.5461 0.031 Uiso 1 1 calc R
C4 C 0.2582(8) 0.6199(6) 0.5570(4) 0.0301(15) Uani 1 1 d .
H4 H 0.3186 0.6412 0.6153 0.036 Uiso 1 1 calc R
C5 C 0.2952(8) 0.5235(5) 0.5145(4) 0.0242(14) Uani 1 1 d .
H5 H 0.3797 0.4785 0.5435 0.029 Uiso 1 1 calc R
C6 C 0.2076(8) 0.4925(4) 0.4285(4) 0.0207(13) Uani 1 1 d .
C7 C 0.2480(8) 0.3874(5) 0.3801(4) 0.0257(14) Uani 1 1 d .
H7A H 0.3643 0.3689 0.3971 0.031 Uiso 1 1 calc R
H7B H 0.1802 0.3283 0.4030 0.031 Uiso 1 1 calc R
C8 C 0.2167(8) 0.2925(5) 0.2253(5) 0.0312(15) Uani 1 1 d .
H8A H 0.3238 0.2583 0.2392 0.047 Uiso 1 1 calc R
H8B H 0.1944 0.3031 0.1557 0.047 Uiso 1 1 calc R
H8C H 0.1320 0.2461 0.2486 0.047 Uiso 1 1 calc R
C9 C 0.3317(8) 0.4731(5) 0.2344(4) 0.0230(13) Uani 1 1 d .
H9A H 0.4278 0.4319 0.2166 0.028 Uiso 1 1 calc R
H9B H 0.3704 0.5265 0.2842 0.028 Uiso 1 1 calc R
C10 C 0.2549(8) 0.5317(5) 0.1472(4) 0.0213(13) Uani 1 1 d .
C11 C 0.3475(8) 0.5596(5) 0.0730(4) 0.0244(14) Uani 1 1 d .
H11 H 0.4591 0.5389 0.0757 0.029 Uiso 1 1 calc R
C12 C 0.2772(8) 0.6181(5) -0.0058(4) 0.0293(15) Uani 1 1 d .
H12 H 0.3403 0.6354 -0.0575 0.035 Uiso 1 1 calc R
C13 C 0.1161(8) 0.6511(5) -0.0089(4) 0.0243(14) Uani 1 1 d .
H13 H 0.0697 0.6936 -0.0612 0.029 Uiso 1 1 calc R
C14 C 0.0222(8) 0.6218(5) 0.0648(4) 0.0250(14) Uani 1 1 d .
H14 H -0.0894 0.6429 0.0619 0.030 Uiso 1 1 calc R
C15 C 0.0906(7) 0.5618(5) 0.1428(4) 0.0213(13) Uani 1 1 d .

loop_
_atom_site_aniso_label
_atom_site_aniso_U_11
_atom_site_aniso_U_22
_atom_site_aniso_U_33
_atom_site_aniso_U_23
_atom_site_aniso_U_13
_atom_site_aniso_U_12
Bi1 0.01884(15) 0.02028(14) 0.01793(15) 0.00020(8) 0.00321(10) -0.00116(9)
Br1 0.0277(4) 0.0378(4) 0.0274(3) 0.0046(3) 0.0019(3) 0.0121(3)
N1 0.023(3) 0.019(3) 0.020(2) -0.002(2) 0.005(2) 0.003(2)
C1 0.022(3) 0.021(3) 0.016(3) -0.001(2) 0.008(2) -0.001(2)
C2 0.021(3) 0.026(3) 0.023(3) 0.001(3) 0.006(3) 0.000(3)
C3 0.028(4) 0.027(3) 0.023(3) -0.005(3) 0.006(3) -0.006(3)
C4 0.025(4) 0.048(4) 0.018(3) -0.004(3) 0.004(3) -0.009(3)
C5 0.016(3) 0.031(3) 0.026(3) 0.007(3) 0.006(3) 0.001(3)
C6 0.020(3) 0.025(3) 0.018(3) 0.000(2) 0.009(3) -0.005(2)
C7 0.023(3) 0.028(3) 0.026(3) 0.009(3) 0.006(3) 0.005(3)
C8 0.041(4) 0.019(3) 0.034(4) -0.002(3) 0.008(3) 0.004(3)
C9 0.017(3) 0.026(3) 0.028(3) -0.002(3) 0.007(3) -0.003(3)
C10 0.027(4) 0.014(3) 0.023(3) -0.001(3) 0.004(3) -0.003(2)
C11 0.023(3) 0.023(3) 0.028(3) -0.002(3) 0.007(3) -0.002(3)
C12 0.042(4) 0.022(3) 0.025(3) -0.006(3) 0.012(3) -0.012(3)
C13 0.033(4) 0.020(3) 0.020(3) -0.001(2) 0.005(3) -0.003(3)
C14 0.030(4) 0.021(3) 0.023(3) -0.002(3) -0.001(3) -0.002(3)
C15 0.026(4) 0.019(3) 0.019(3) -0.008(2) 0.007(3) -0.008(2)

loop_
_atom_type_symbol
_atom_type_description
_atom_type_scat_dispersion_real
_atom_type_scat_dispersion_imag
_atom_type_scat_source
C C 0.0033 0.0016 'International Tables Vol C Tables 4.2.6.8 and 6.1.1.4'
H H 0.0000 0.0000 'International Tables Vol C Tables 4.2.6.8 and 6.1.1.4'
N N 0.0061 0.0033 'International Tables Vol C Tables 4.2.6.8 and 6.1.1.4'
Bi Bi -4.1077 10.2566 'International Tables Vol C Tables 4.2.6.8 and 6.1.1.4'
Br Br -0.2901 2.4595 'International Tables Vol C Tables 4.2.6.8 and 6.1.1.4'

loop_
_geom_angle_atom_site_label_1
_geom_angle_atom_site_label_2
_geom_angle_atom_site_label_3
_geom_angle
C15 Bi1 C1 99.1(2)
C15 Bi1 N1 73.90(19)
C1 Bi1 N1 72.26(18)
C15 Bi1 Br1 93.44(16)
C1 Bi1 Br1 91.43(15)
N1 Bi1 Br1 157.00(11)
C9 N1 C8 110.6(4)
C9 N1 C7 112.0(5)
C8 N1 C7 111.9(5)
C9 N1 Bi1 105.9(3)
C8 N1 Bi1 113.0(4)
C7 N1 Bi1 103.1(3)
C2 C1 C6 119.8(6)
C2 C1 Bi1 125.0(4)
C6 C1 Bi1 115.0(4)
C1 C2 C3 120.4(6)
C1 C2 H2 119.8
C3 C2 H2 119.8
C4 C3 C2 119.1(6)
C4 C3 H3 120.4
C2 C3 H3 120.4
C3 C4 C5 121.3(6)
C3 C4 H4 119.4
C5 C4 H4 119.4
C4 C5 C6 119.4(6)
C4 C5 H5 120.3
C6 C5 H5 120.3
C1 C6 C5 119.9(5)
C1 C6 C7 120.0(5)
C5 C6 C7 120.2(6)
N1 C7 C6 109.9(5)
N1 C7 H7A 109.7
C6 C7 H7A 109.7
N1 C7 H7B 109.7
C6 C7 H7B 109.7
H7A C7 H7B 108.2
N1 C8 H8A 109.5
N1 C8 H8B 109.5
H8A C8 H8B 109.5
N1 C8 H8C 109.5
H8A C8 H8C 109.5
H8B C8 H8C 109.5
N1 C9 C10 111.9(5)
N1 C9 H9A 109.2
C10 C9 H9A 109.2
N1 C9 H9B 109.2
C10 C9 H9B 109.2
H9A C9 H9B 107.9
C11 C10 C15 119.8(6)
C11 C10 C9 120.5(6)
C15 C10 C9 119.7(5)
C10 C11 C12 120.2(6)
C10 C11 H11 119.9
C12 C11 H11 119.9
C13 C12 C11 120.1(6)
C13 C12 H12 119.9
C11 C12 H12 119.9
C12 C13 C14 119.8(6)
C12 C13 H13 120.1
C14 C13 H13 120.1
C13 C14 C15 120.4(6)
C13 C14 H14 119.8
C15 C14 H14 119.8
C14 C15 C10 119.7(5)
C14 C15 Bi1 123.3(4)
C10 C15 Bi1 116.5(4)

loop_
_geom_bond_atom_site_label_1
_geom_bond_atom_site_label_2
_geom_bond_distance
Bi1 C15 2.240(6)
Bi1 C1 2.251(6)
Bi1 N1 2.503(5)
Bi1 Br1 2.8007(7)
N1 C9 1.472(7)
N1 C8 1.476(7)
N1 C7 1.479(7)
C1 C2 1.378(8)
C1 C6 1.388(8)
C2 C3 1.397(8)
C2 H2 0.9500
C3 C4 1.371(9)
C3 H3 0.9500
C4 C5 1.379(9)
C4 H4 0.9500
C5 C6 1.394(9)
C5 H5 0.9500
C6 C7 1.516(8)
C7 H7A 0.9900
C7 H7B 0.9900
C8 H8A 0.9800
C8 H8B 0.9800
C8 H8C 0.9800
C9 C10 1.504(8)
C9 H9A 0.9900
C9 H9B 0.9900
C10 C11 1.384(8)
C10 C15 1.396(8)
C11 C12 1.395(9)
C11 H11 0.9500
C12 C13 1.382(9)
C12 H12 0.9500
C13 C14 1.390(8)
C13 H13 0.9500
C14 C15 1.391(8)
C14 H14 0.9500
